data_7022147
loop_
_publ_author_name
'Bowmaker, Graham A.'
'Di Nicola, Corrado'
Effendy,
'Hanna, John V.'
'Healy, Peter C.'
'King, Scott P.'
'Marchetti, Fabio'
'Pettinari, Claudio'
'Robinson, Ward T.'
'Skelton, Brian W.'
'Sobolev, Alexandre N.'
'T\(ab\(acaru, Aurel'
'White, Allan H.'

_publ_section_title
;
 Oligo-nuclear silver thiocyanate complexes with monodentate tertiary
 phosphine ligands, including novel 'cubane' and 'step' tetramer forms of
 AgSCN&#x2009;:&#x2009;PR3 (1:1)4.
;
_journal_issue 1
_journal_name_full 'Dalton transactions (Cambridge, England : 2003)'
_journal_page_first 277
_journal_page_last 291
_journal_paper_doi 10.1039/c2dt31853a
_journal_volume 42
_journal_year 2013
_chemical_formula_moiety 'C44 H42 Ag2 N2 P2 S2'
_chemical_formula_sum 'C44 H42 Ag2 N2 P2 S2'
_chemical_formula_weight 940.6
_chemical_name_systematic
;
?
;
_space_group_IT_number 2
_symmetry_cell_setting triclinic
_symmetry_space_group_name_Hall '-P 1'
_symmetry_space_group_name_H-M 'P -1'
_atom_sites_solution_hydrogens geom
_atom_sites_solution_primary direct
_atom_sites_solution_secondary difmap
_audit_creation_date 2011-10-13T16:31:03-00:00
_audit_creation_method 'WinGX routine CIF_UPDATE'
_cell_angle_alpha 81.971(4)
_cell_angle_beta 87.408(4)
_cell_angle_gamma 78.200(4)
_cell_formula_units_Z 2
_cell_length_a 9.3067(4)
_cell_length_b 11.2705(6)
_cell_length_c 19.6439(10)
_cell_measurement_reflns_used 6100
_cell_measurement_temperature 100(2)
_cell_measurement_theta_max 32.4974
_cell_measurement_theta_min 3.6925
_cell_volume 1996.86(17)
_computing_cell_refinement
;
CrysAlisPro, Oxford Diffraction Ltd.,
Version 1.171.33.52 (release 06-11-2009 CrysAlis171 .NET)
(compiled Nov 6 2009,16:24:50)
;
_computing_data_collection
;
CrysAlisPro, Oxford Diffraction Ltd.,
Version 1.171.33.52 (release 06-11-2009 CrysAlis171 .NET)
(compiled Nov 6 2009,16:24:50)
;
_computing_data_reduction
;
CrysAlisPro, Oxford Diffraction Ltd.,
Version 1.171.33.52 (release 06-11-2009 CrysAlis171 .NET)
(compiled Nov 6 2009,16:24:50)
;
_computing_molecular_graphics 'OrtepII (Johnson, C. K. (1976)'
_computing_publication_material 'WinGX Farrugia, L. J. (1999)'
_computing_structure_refinement 'SHELXL-97 (Sheldrick, 2008)'
_diffrn_ambient_temperature 100(2)
_diffrn_detector_area_resol_mean 10.4738
_diffrn_measured_fraction_theta_full 0.998
_diffrn_measured_fraction_theta_max 0.998
_diffrn_measurement_device_type 'Oxford Diffraction Gemini diffractometer'
_diffrn_measurement_method '\w scans'
_diffrn_orient_matrix_UB_11 -0.0378984764
_diffrn_orient_matrix_UB_12 0.0384383976
_diffrn_orient_matrix_UB_13 -0.0280187204
_diffrn_orient_matrix_UB_21 0.067099668
_diffrn_orient_matrix_UB_22 0.0149442761
_diffrn_orient_matrix_UB_23 -0.0133300073
_diffrn_orient_matrix_UB_31 0.0111539715
_diffrn_orient_matrix_UB_32 -0.0500540419
_diffrn_orient_matrix_UB_33 -0.0191967985
_diffrn_radiation_monochromator graphite
_diffrn_radiation_type MoK\a
_diffrn_radiation_wavelength 0.71073
_diffrn_reflns_av_R_equivalents 0.0437
_diffrn_reflns_av_unetI/netI 0.1166
_diffrn_reflns_limit_h_max 12
_diffrn_reflns_limit_h_min -13
_diffrn_reflns_limit_k_max 14
_diffrn_reflns_limit_k_min -15
_diffrn_reflns_limit_l_max 27
_diffrn_reflns_limit_l_min -27
_diffrn_reflns_number 22081
_diffrn_reflns_theta_full 30
_diffrn_reflns_theta_max 30
_diffrn_reflns_theta_min 3.7
_exptl_absorpt_coefficient_mu 1.199
_exptl_absorpt_correction_T_max 0.979
_exptl_absorpt_correction_T_min 0.801
_exptl_absorpt_correction_type analytical
_exptl_absorpt_process_details
;
CrysAlisPro, Oxford Diffraction Ltd.,
Version 1.171.33.52 (release 06-11-2009 CrysAlis171 .NET)
(compiled Nov 6 2009,16:24:50)
Analytical numeric absorption correction using a multifaceted crystal
model based on expressions derived by R.C. Clark & J.S.
(Clark, R. C. & Reid, J. S. (1995). Acta Cryst. A51, 887-897)
;
_exptl_crystal_colour colourless
_exptl_crystal_density_diffrn 1.564
_exptl_crystal_density_method 'not measured'
_exptl_crystal_description plate
_exptl_crystal_F_000 952
_exptl_crystal_size_max 0.25
_exptl_crystal_size_mid 0.1
_exptl_crystal_size_min 0.03
_refine_diff_density_max 0.83
_refine_diff_density_min -0.726
_refine_diff_density_rms 0.108
_refine_ls_extinction_method none
_refine_ls_goodness_of_fit_ref 0.807
_refine_ls_hydrogen_treatment constr
_refine_ls_matrix_type full
_refine_ls_number_parameters 475
_refine_ls_number_reflns 11618
_refine_ls_number_restraints 0
_refine_ls_restrained_S_all 0.807
_refine_ls_R_factor_all 0.0917
_refine_ls_R_factor_gt 0.039
_refine_ls_shift/su_max 0.016
_refine_ls_shift/su_mean 0
_refine_ls_structure_factor_coef Fsqd
_refine_ls_weighting_details 'calc w=1/[\s^2^(Fo^2^)+(0.0225P)^2^] where P=(Fo^2^+2Fc^2^)/3'
_refine_ls_weighting_scheme calc
_refine_ls_wR_factor_gt 0.0641
_refine_ls_wR_factor_ref 0.0697
_reflns_number_gt 6372
_reflns_number_total 11618
_reflns_threshold_expression I>2\s(I)
_cod_data_source_file c2dt31853a.txt
_cod_data_source_block cmpnd06
_cod_original_sg_symbol_Hall '-p 1'
_cod_database_code 7022147

loop_
_symmetry_equiv_pos_as_xyz
'x, y, z'
'-x, -y, -z'

loop_
_atom_site_label
_atom_site_type_symbol
_atom_site_fract_x
_atom_site_fract_y
_atom_site_fract_z
_atom_site_U_iso_or_equiv
_atom_site_adp_type
_atom_site_occupancy
_atom_site_symmetry_multiplicity
_atom_site_calc_flag
_atom_site_refinement_flags
Ag1 Ag 0.32581(3) 0.15328(2) 0.335730(13) 0.01913(7) Uani 1 1 d .
Ag2 Ag 0.68991(3) -0.15144(2) 0.167620(13) 0.01832(7) Uani 1 1 d .
S1 S 0.25479(9) -0.04816(8) 0.31785(4) 0.01953(19) Uani 1 1 d .
C1 C 0.3846(4) -0.0960(3) 0.26140(17) 0.0147(7) Uani 1 1 d .
N1 N 0.4744(3) -0.1331(2) 0.22285(14) 0.0192(6) Uani 1 1 d .
S2 S 0.78400(11) 0.02205(9) 0.20644(6) 0.0385(3) Uani 1 1 d .
C2 C 0.6378(4) 0.0825(3) 0.24946(18) 0.0220(8) Uani 1 1 d .
N2 N 0.5360(3) 0.1296(3) 0.27834(16) 0.0281(8) Uani 1 1 d .
P1 P 0.18155(9) 0.29832(8) 0.40277(4) 0.01186(18) Uani 1 1 d .
C111 C -0.0010(3) 0.2685(3) 0.42635(15) 0.0120(6) Uani 1 1 d .
C112 C -0.0928(3) 0.2503(3) 0.37506(16) 0.0141(7) Uani 1 1 d .
C113 C -0.2348(3) 0.2375(3) 0.39445(17) 0.0177(7) Uani 1 1 d .
H113 H -0.2989 0.2266 0.3605 0.021 Uiso 1 1 calc R
C114 C -0.2860(3) 0.2400(3) 0.46158(16) 0.0181(7) Uani 1 1 d .
H114 H -0.3838 0.2312 0.4731 0.022 Uiso 1 1 calc R
C115 C -0.1950(3) 0.2551(3) 0.51163(15) 0.0163(7) Uani 1 1 d .
H115 H -0.2289 0.2551 0.558 0.02 Uiso 1 1 calc R
C116 C -0.0534(3) 0.2705(3) 0.49393(15) 0.0141(6) Uani 1 1 d .
H116 H 0.0088 0.2825 0.5283 0.017 Uiso 1 1 calc R
C117 C -0.0430(3) 0.2470(3) 0.30143(15) 0.0191(7) Uani 1 1 d .
H11A H 0.0344 0.1745 0.2982 0.029 Uiso 1 1 calc R
H11B H -0.0047 0.3207 0.2846 0.029 Uiso 1 1 calc R
H11C H -0.1262 0.2435 0.2734 0.029 Uiso 1 1 calc R
C121 C 0.1413(3) 0.4597(3) 0.36434(14) 0.0125(6) Uani 1 1 d .
C122 C 0.2511(3) 0.5148(3) 0.32887(15) 0.0155(7) Uani 1 1 d .
C123 C 0.2136(4) 0.6377(3) 0.30117(15) 0.0177(7) Uani 1 1 d .
H123 H 0.2872 0.6763 0.278 0.021 Uiso 1 1 calc R
C124 C 0.0722(4) 0.7051(3) 0.30641(15) 0.0196(7) Uani 1 1 d .
H124 H 0.0492 0.7881 0.286 0.024 Uiso 1 1 calc R
C125 C -0.0349(4) 0.6514(3) 0.34135(16) 0.0189(7) Uani 1 1 d .
H125 H -0.1318 0.6973 0.3456 0.023 Uiso 1 1 calc R
C126 C -0.0001(3) 0.5297(3) 0.37032(15) 0.0156(7) Uani 1 1 d .
H126 H -0.0739 0.4932 0.3947 0.019 Uiso 1 1 calc R
C127 C 0.4060(3) 0.4462(3) 0.32045(16) 0.0203(7) Uani 1 1 d .
H12A H 0.4675 0.5033 0.3 0.03 Uiso 1 1 calc R
H12B H 0.4072 0.3836 0.2904 0.03 Uiso 1 1 calc R
H12C H 0.4442 0.407 0.3655 0.03 Uiso 1 1 calc R
C131 C 0.2723(3) 0.2989(3) 0.48381(14) 0.0116(6) Uani 1 1 d .
C132 C 0.3216(3) 0.1891(3) 0.52714(16) 0.0145(7) Uani 1 1 d .
C133 C 0.3993(3) 0.1926(3) 0.58577(15) 0.0159(7) Uani 1 1 d .
H133 H 0.4319 0.1189 0.6156 0.019 Uiso 1 1 calc R
C134 C 0.4298(3) 0.3002(3) 0.60134(15) 0.0178(7) Uani 1 1 d .
H134 H 0.4839 0.3003 0.6412 0.021 Uiso 1 1 calc R
C135 C 0.3808(3) 0.4085(3) 0.55847(15) 0.0170(7) Uani 1 1 d .
H135 H 0.4017 0.483 0.5688 0.02 Uiso 1 1 calc R
C136 C 0.3015(3) 0.4078(3) 0.50051(15) 0.0137(6) Uani 1 1 d .
H136 H 0.2666 0.4824 0.4718 0.016 Uiso 1 1 calc R
C137 C 0.2933(4) 0.0674(3) 0.51333(17) 0.0224(7) Uani 1 1 d .
H13A H 0.1875 0.0732 0.5089 0.034 Uiso 1 1 calc R
H13B H 0.3301 0.0043 0.5515 0.034 Uiso 1 1 calc R
H13C H 0.3439 0.0458 0.4706 0.034 Uiso 1 1 calc R
P2 P 0.81662(9) -0.29278(8) 0.09325(4) 0.01136(18) Uani 1 1 d .
C211 C 1.0148(3) -0.3381(3) 0.10955(14) 0.0136(6) Uani 1 1 d .
C212 C 1.1009(4) -0.2503(3) 0.10869(16) 0.0167(7) Uani 1 1 d .
C213 C 1.2501(3) -0.2893(3) 0.12431(15) 0.0191(7) Uani 1 1 d .
H213 H 1.3099 -0.2304 0.1244 0.023 Uiso 1 1 calc R
C214 C 1.3115(4) -0.4124(3) 0.13960(15) 0.0235(8) Uani 1 1 d .
H214 H 1.4131 -0.4371 0.1495 0.028 Uiso 1 1 calc R
C215 C 1.2271(3) -0.4987(3) 0.14052(15) 0.0214(7) Uani 1 1 d .
H215 H 1.2695 -0.583 0.1514 0.026 Uiso 1 1 calc R
C216 C 1.0787(3) -0.4623(3) 0.12551(15) 0.0168(7) Uani 1 1 d .
H216 H 1.02 -0.5222 0.1261 0.02 Uiso 1 1 calc R
C217 C 1.0451(4) -0.1149(3) 0.08831(18) 0.0261(8) Uani 1 1 d .
H21A H 0.9386 -0.0989 0.0821 0.039 Uiso 1 1 calc R
H21B H 1.0929 -0.0878 0.0451 0.039 Uiso 1 1 calc R
H21C H 1.0674 -0.07 0.1245 0.039 Uiso 1 1 calc R
C221 C 0.7500(3) -0.4366(3) 0.10167(15) 0.0120(6) Uani 1 1 d .
C222 C 0.7250(3) -0.4987(3) 0.16799(16) 0.0126(7) Uani 1 1 d .
C223 C 0.6710(3) -0.6054(3) 0.17166(15) 0.0159(6) Uani 1 1 d .
H223 H 0.6538 -0.6479 0.2155 0.019 Uiso 1 1 calc R
C224 C 0.6412(3) -0.6518(3) 0.11321(16) 0.0179(7) Uani 1 1 d .
H224 H 0.6048 -0.7253 0.1173 0.021 Uiso 1 1 calc R
C225 C 0.6649(3) -0.5905(3) 0.04877(16) 0.0186(7) Uani 1 1 d .
H225 H 0.6445 -0.6213 0.0084 0.022 Uiso 1 1 calc R
C226 C 0.7183(3) -0.4844(3) 0.04400(15) 0.0143(6) Uani 1 1 d .
H226 H 0.734 -0.4425 -0.0003 0.017 Uiso 1 1 calc R
C227 C 0.7542(3) -0.4515(3) 0.23327(15) 0.0179(7) Uani 1 1 d .
H22A H 0.6835 -0.3756 0.238 0.027 Uiso 1 1 calc R
H22B H 0.8541 -0.4356 0.2314 0.027 Uiso 1 1 calc R
H22C H 0.744 -0.5128 0.2728 0.027 Uiso 1 1 calc R
C231 C 0.8058(3) -0.2379(3) 0.00054(14) 0.0135(6) Uani 1 1 d .
C232 C 0.6701(4) -0.1804(3) -0.02903(16) 0.0150(7) Uani 1 1 d .
C233 C 0.6685(4) -0.1388(3) -0.09946(15) 0.0198(7) Uani 1 1 d .
H233 H 0.5777 -0.0999 -0.1202 0.024 Uiso 1 1 calc R
C234 C 0.7940(4) -0.1523(3) -0.13980(16) 0.0218(7) Uani 1 1 d .
H234 H 0.7895 -0.1225 -0.1875 0.026 Uiso 1 1 calc R
C235 C 0.9272(4) -0.2097(3) -0.11027(16) 0.0207(7) Uani 1 1 d .
H235 H 1.0145 -0.2196 -0.1377 0.025 Uiso 1 1 calc R
C236 C 0.9326(3) -0.2526(3) -0.04047(15) 0.0169(7) Uani 1 1 d .
H236 H 1.0238 -0.2925 -0.0204 0.02 Uiso 1 1 calc R
C237 C 0.5280(3) -0.1658(3) 0.01221(16) 0.0199(7) Uani 1 1 d .
H23A H 0.446 -0.129 -0.0184 0.03 Uiso 1 1 calc R
H23B H 0.5318 -0.1129 0.0474 0.03 Uiso 1 1 calc R
H23C H 0.5141 -0.2462 0.0344 0.03 Uiso 1 1 calc R

loop_
_atom_site_aniso_label
_atom_site_aniso_U_11
_atom_site_aniso_U_22
_atom_site_aniso_U_33
_atom_site_aniso_U_23
_atom_site_aniso_U_13
_atom_site_aniso_U_12
Ag1 0.01723(14) 0.02034(15) 0.02054(15) -0.00947(12) 0.00307(11) -0.00158(11)
Ag2 0.01979(14) 0.01632(15) 0.01819(14) -0.00600(11) 0.00328(11) -0.00034(11)
S1 0.0193(4) 0.0170(4) 0.0231(5) -0.0053(4) 0.0060(3) -0.0052(4)
C1 0.0164(17) 0.0093(16) 0.0186(17) 0.0006(14) -0.0064(14) -0.0034(13)
N1 0.0178(15) 0.0162(16) 0.0255(17) -0.0090(13) 0.0017(13) -0.0040(12)
S2 0.0254(5) 0.0343(6) 0.0652(7) -0.0328(5) 0.0239(5) -0.0158(4)
C2 0.0217(19) 0.021(2) 0.028(2) -0.0091(16) 0.0036(15) -0.0132(16)
N2 0.0229(17) 0.0272(19) 0.039(2) -0.0181(16) 0.0109(15) -0.0099(14)
P1 0.0108(4) 0.0131(5) 0.0127(4) -0.0043(4) 0.0008(3) -0.0031(3)
C111 0.0107(15) 0.0088(15) 0.0159(16) -0.0014(12) 0.0000(12) -0.0005(12)
C112 0.0137(16) 0.0082(16) 0.0204(17) -0.0042(13) -0.0007(13) -0.0007(13)
C113 0.0155(16) 0.0107(16) 0.0281(19) -0.0059(14) -0.0065(14) -0.0018(13)
C114 0.0124(15) 0.0124(16) 0.0306(19) -0.0037(14) 0.0054(13) -0.0062(13)
C115 0.0189(17) 0.0128(16) 0.0162(16) 0.0006(13) 0.0060(13) -0.0037(13)
C116 0.0169(16) 0.0132(16) 0.0126(15) -0.0030(12) -0.0003(12) -0.0030(13)
C117 0.0176(17) 0.0201(18) 0.0201(17) -0.0078(14) -0.0042(13) -0.0005(14)
C121 0.0147(15) 0.0156(16) 0.0082(14) -0.0036(12) -0.0014(11) -0.0041(13)
C122 0.0178(17) 0.0218(19) 0.0092(16) -0.0091(14) 0.0000(13) -0.0049(14)
C123 0.0257(18) 0.0199(18) 0.0103(15) -0.0044(13) 0.0009(13) -0.0096(14)
C124 0.0300(19) 0.0134(17) 0.0160(16) -0.0022(13) -0.0067(14) -0.0041(14)
C125 0.0184(17) 0.0172(17) 0.0209(17) -0.0074(14) -0.0065(13) 0.0017(14)
C126 0.0183(16) 0.0169(17) 0.0130(15) -0.0063(13) 0.0008(12) -0.0040(13)
C127 0.0168(17) 0.0243(18) 0.0204(17) -0.0048(14) 0.0066(13) -0.0058(14)
C131 0.0083(14) 0.0165(16) 0.0103(14) -0.0042(12) 0.0015(11) -0.0019(12)
C132 0.0097(15) 0.0165(19) 0.0181(18) -0.0074(15) 0.0032(13) -0.0015(14)
C133 0.0133(16) 0.0149(17) 0.0175(16) 0.0019(13) -0.0006(12) -0.0009(13)
C134 0.0152(16) 0.0237(18) 0.0147(16) -0.0032(14) -0.0026(12) -0.0030(14)
C135 0.0160(16) 0.0177(17) 0.0187(17) -0.0054(14) 0.0012(13) -0.0050(13)
C136 0.0099(15) 0.0139(16) 0.0156(16) 0.0004(13) -0.0007(12) 0.0001(12)
C137 0.0263(19) 0.0142(17) 0.0256(19) 0.0003(14) -0.0074(15) -0.0022(14)
P2 0.0106(4) 0.0121(5) 0.0113(4) -0.0029(4) 0.0009(3) -0.0015(3)
C211 0.0096(14) 0.0192(17) 0.0101(15) -0.0019(13) 0.0012(11) 0.0008(13)
C212 0.0169(17) 0.0220(19) 0.0120(16) -0.0048(14) 0.0016(13) -0.0049(14)
C213 0.0140(16) 0.032(2) 0.0145(17) -0.0070(15) 0.0024(12) -0.0098(15)
C214 0.0126(16) 0.043(2) 0.0148(17) -0.0075(15) -0.0011(13) -0.0018(16)
C215 0.0168(17) 0.0278(19) 0.0162(17) -0.0037(14) -0.0001(13) 0.0037(15)
C216 0.0155(16) 0.0212(18) 0.0150(16) -0.0057(13) 0.0006(12) -0.0046(14)
C217 0.0241(19) 0.0215(19) 0.036(2) -0.0056(16) 0.0042(15) -0.0117(15)
C221 0.0073(14) 0.0108(15) 0.0170(16) -0.0024(12) -0.0001(11) 0.0005(12)
C222 0.0109(15) 0.0096(16) 0.0159(17) 0.0004(13) -0.0019(12) -0.0001(12)
C223 0.0122(15) 0.0197(17) 0.0136(16) 0.0002(13) 0.0045(12) -0.0010(13)
C224 0.0151(16) 0.0131(16) 0.0261(18) -0.0040(14) -0.0018(13) -0.0027(13)
C225 0.0206(17) 0.0213(18) 0.0155(16) -0.0090(14) -0.0043(13) -0.0025(14)
C226 0.0136(15) 0.0152(16) 0.0130(15) -0.0021(13) 0.0013(12) -0.0002(13)
C227 0.0193(17) 0.0189(17) 0.0145(16) -0.0016(13) 0.0015(13) -0.0026(14)
C231 0.0211(17) 0.0085(15) 0.0115(15) 0.0016(12) -0.0004(12) -0.0060(13)
C232 0.0199(17) 0.0061(17) 0.0185(18) 0.0009(14) -0.0037(14) -0.0023(14)
C233 0.0213(18) 0.0172(18) 0.0199(18) 0.0013(14) -0.0077(14) -0.0023(14)
C234 0.031(2) 0.0196(18) 0.0154(17) -0.0004(14) -0.0018(14) -0.0082(15)
C235 0.0252(18) 0.0170(17) 0.0193(17) -0.0021(14) 0.0094(14) -0.0054(14)
C236 0.0196(17) 0.0138(16) 0.0172(16) -0.0021(13) -0.0011(13) -0.0031(13)
C237 0.0153(16) 0.0206(18) 0.0222(17) -0.0007(14) -0.0049(13) -0.0002(14)

loop_
_atom_type_symbol
_atom_type_description
_atom_type_scat_dispersion_real
_atom_type_scat_dispersion_imag
_atom_type_scat_source
C C 0.0033 0.0016 'International Tables Vol C Tables 4.2.6.8 and 6.1.1.4'
H H 0 0 'International Tables Vol C Tables 4.2.6.8 and 6.1.1.4'
N N 0.0061 0.0033 'International Tables Vol C Tables 4.2.6.8 and 6.1.1.4'
P P 0.1023 0.0942 'International Tables Vol C Tables 4.2.6.8 and 6.1.1.4'
S S 0.1246 0.1234 'International Tables Vol C Tables 4.2.6.8 and 6.1.1.4'
Ag Ag -0.8971 1.1015 'International Tables Vol C Tables 4.2.6.8 and 6.1.1.4'

loop_
_exptl_crystal_face_index_h
_exptl_crystal_face_index_k
_exptl_crystal_face_index_l
_exptl_crystal_face_perp_dist
0 0 -1 0.0317
0 0 1 0.0693
2 1 0 0.1284
2 1 2 0.1342
-1 0 -1 0.1
-1 -1 2 0.0786
0 1 0 0.0128
0 -1 0 0.0054

loop_
_geom_angle_atom_site_label_1
_geom_angle_atom_site_label_2
_geom_angle_atom_site_label_3
_geom_angle
N2 Ag1 P1 138.33(8)
N2 Ag1 S1 98.05(8)
P1 Ag1 S1 123.57(3)
N1 Ag2 P2 133.33(7)
N1 Ag2 S2 100.27(7)
P2 Ag2 S2 126.38(3)
C1 S1 Ag1 99.71(11)
N1 C1 S1 177.8(3)
C1 N1 Ag2 156.4(3)
C2 S2 Ag2 99.06(12)
N2 C2 S2 177.2(4)
C2 N2 Ag1 159.5(3)
C111 P1 C131 106.25(13)
C111 P1 C121 102.50(13)
C131 P1 C121 104.49(13)
C111 P1 Ag1 114.00(10)
C131 P1 Ag1 110.91(10)
C121 P1 Ag1 117.60(10)
C116 C111 C112 119.8(3)
C116 C111 P1 120.4(2)
C112 C111 P1 119.7(2)
C113 C112 C111 117.7(3)
C113 C112 C117 119.9(3)
C111 C112 C117 122.4(3)
C114 C113 C112 122.1(3)
C114 C113 H113 118.9
C112 C113 H113 118.9
C115 C114 C113 120.0(3)
C115 C114 H114 120
C113 C114 H114 120
C114 C115 C116 119.5(3)
C114 C115 H115 120.2
C116 C115 H115 120.2
C115 C116 C111 120.9(3)
C115 C116 H116 119.5
C111 C116 H116 119.5
C112 C117 H11A 109.5
C112 C117 H11B 109.5
H11A C117 H11B 109.5
C112 C117 H11C 109.5
H11A C117 H11C 109.5
H11B C117 H11C 109.5
C126 C121 C122 119.1(3)
C126 C121 P1 119.8(2)
C122 C121 P1 121.1(2)
C123 C122 C121 118.2(3)
C123 C122 C127 119.3(3)
C121 C122 C127 122.4(3)
C124 C123 C122 121.9(3)
C124 C123 H123 119
C122 C123 H123 119
C125 C124 C123 119.8(3)
C125 C124 H124 120.1
C123 C124 H124 120.1
C124 C125 C126 119.5(3)
C124 C125 H125 120.3
C126 C125 H125 120.3
C125 C126 C121 121.4(3)
C125 C126 H126 119.3
C121 C126 H126 119.3
C122 C127 H12A 109.5
C122 C127 H12B 109.5
H12A C127 H12B 109.5
C122 C127 H12C 109.5
H12A C127 H12C 109.5
H12B C127 H12C 109.5
C136 C131 C132 119.4(3)
C136 C131 P1 119.9(2)
C132 C131 P1 120.6(2)
C133 C132 C131 118.7(3)
C133 C132 C137 118.5(3)
C131 C132 C137 122.8(3)
C134 C133 C132 121.6(3)
C134 C133 H133 119.2
C132 C133 H133 119.2
C133 C134 C135 119.6(3)
C133 C134 H134 120.2
C135 C134 H134 120.2
C136 C135 C134 119.9(3)
C136 C135 H135 120
C134 C135 H135 120
C135 C136 C131 120.8(3)
C135 C136 H136 119.6
C131 C136 H136 119.6
C132 C137 H13A 109.5
C132 C137 H13B 109.5
H13A C137 H13B 109.5
C132 C137 H13C 109.5
H13A C137 H13C 109.5
H13B C137 H13C 109.5
C221 P2 C231 103.88(13)
C221 P2 C211 105.27(14)
C231 P2 C211 104.30(14)
C221 P2 Ag2 113.55(10)
C231 P2 Ag2 115.80(10)
C211 P2 Ag2 112.92(10)
C212 C211 C216 119.6(3)
C212 C211 P2 120.8(2)
C216 C211 P2 119.5(2)
C211 C212 C213 118.6(3)
C211 C212 C217 123.9(3)
C213 C212 C217 117.5(3)
C214 C213 C212 121.0(3)
C214 C213 H213 119.5
C212 C213 H213 119.5
C215 C214 C213 120.5(3)
C215 C214 H214 119.8
C213 C214 H214 119.8
C214 C215 C216 119.7(3)
C214 C215 H215 120.2
C216 C215 H215 120.2
C215 C216 C211 120.7(3)
C215 C216 H216 119.7
C211 C216 H216 119.7
C212 C217 H21A 109.5
C212 C217 H21B 109.5
H21A C217 H21B 109.5
C212 C217 H21C 109.5
H21A C217 H21C 109.5
H21B C217 H21C 109.5
C226 C221 C222 118.9(3)
C226 C221 P2 120.9(2)
C222 C221 P2 120.1(2)
C223 C222 C221 117.9(3)
C223 C222 C227 119.8(3)
C221 C222 C227 122.2(3)
C224 C223 C222 122.0(3)
C224 C223 H223 119
C222 C223 H223 119
C225 C224 C223 119.8(3)
C225 C224 H224 120.1
C223 C224 H224 120.1
C226 C225 C224 119.1(3)
C226 C225 H225 120.4
C224 C225 H225 120.4
C225 C226 C221 122.2(3)
C225 C226 H226 118.9
C221 C226 H226 118.9
C222 C227 H22A 109.5
C222 C227 H22B 109.5
H22A C227 H22B 109.5
C222 C227 H22C 109.5
H22A C227 H22C 109.5
H22B C227 H22C 109.5
C236 C231 C232 119.8(3)
C236 C231 P2 119.9(2)
C232 C231 P2 120.3(2)
C233 C232 C231 117.9(3)
C233 C232 C237 119.8(3)
C231 C232 C237 122.3(3)
C234 C233 C232 122.2(3)
C234 C233 H233 118.9
C232 C233 H233 118.9
C233 C234 C235 119.5(3)
C233 C234 H234 120.3
C235 C234 H234 120.3
C234 C235 C236 119.7(3)
C234 C235 H235 120.1
C236 C235 H235 120.1
C235 C236 C231 120.8(3)
C235 C236 H236 119.6
C231 C236 H236 119.6
C232 C237 H23A 109.5
C232 C237 H23B 109.5
H23A C237 H23B 109.5
C232 C237 H23C 109.5
H23A C237 H23C 109.5
H23B C237 H23C 109.5

loop_
_geom_bond_atom_site_label_1
_geom_bond_atom_site_label_2
_geom_bond_distance
Ag1 N2 2.200(3)
Ag1 P1 2.3986(9)
Ag1 S1 2.5637(9)
Ag2 N1 2.222(3)
Ag2 P2 2.4059(9)
Ag2 S2 2.5198(10)
S1 C1 1.661(4)
C1 N1 1.155(4)
S2 C2 1.645(4)
C2 N2 1.154(4)
P1 C111 1.825(3)
P1 C131 1.837(3)
P1 C121 1.839(3)
C111 C116 1.395(4)
C111 C112 1.412(4)
C112 C113 1.389(4)
C112 C117 1.502(4)
C113 C114 1.384(4)
C113 H113 0.95
C114 C115 1.376(4)
C114 H114 0.95
C115 C116 1.386(4)
C115 H115 0.95
C116 H116 0.95
C117 H11A 0.98
C117 H11B 0.98
C117 H11C 0.98
C121 C126 1.398(4)
C121 C122 1.411(4)
C122 C123 1.395(4)
C122 C127 1.504(4)
C123 C124 1.386(4)
C123 H123 0.95
C124 C125 1.379(4)
C124 H124 0.95
C125 C126 1.388(4)
C125 H125 0.95
C126 H126 0.95
C127 H12A 0.98
C127 H12B 0.98
C127 H12C 0.98
C131 C136 1.394(4)
C131 C132 1.406(4)
C132 C133 1.397(4)
C132 C137 1.510(4)
C133 C134 1.377(4)
C133 H133 0.95
C134 C135 1.388(4)
C134 H134 0.95
C135 C136 1.387(4)
C135 H135 0.95
C136 H136 0.95
C137 H13A 0.98
C137 H13B 0.98
C137 H13C 0.98
P2 C221 1.835(3)
P2 C231 1.840(3)
P2 C211 1.840(3)
C211 C212 1.393(4)
C211 C216 1.403(4)
C212 C213 1.403(4)
C212 C217 1.511(4)
C213 C214 1.385(4)
C213 H213 0.95
C214 C215 1.367(5)
C214 H214 0.95
C215 C216 1.390(4)
C215 H215 0.95
C216 H216 0.95
C217 H21A 0.98
C217 H21B 0.98
C217 H21C 0.98
C221 C226 1.388(4)
C221 C222 1.423(4)
C222 C223 1.387(4)
C222 C227 1.510(4)
C223 C224 1.387(4)
C223 H223 0.95
C224 C225 1.386(4)
C224 H224 0.95
C225 C226 1.375(4)
C225 H225 0.95
C226 H226 0.95
C227 H22A 0.98
C227 H22B 0.98
C227 H22C 0.98
C231 C236 1.393(4)
C231 C232 1.407(4)
C232 C233 1.397(4)
C232 C237 1.511(4)
C233 C234 1.375(4)
C233 H233 0.95
C234 C235 1.387(4)
C234 H234 0.95
C235 C236 1.388(4)
C235 H235 0.95
C236 H236 0.95
C237 H23A 0.98
C237 H23B 0.98
C237 H23C 0.98
